data_4329343
loop_
_publ_author_name
'Daniel L\"assig'
'J\"org Lincke'
'Renata Gerhardt'
'Harald Krautscheid'

_publ_contact_author_address
;
Universit\"at Leipzig
Fakult\"at f\"ur Chemie und Mineralogie
Institut f\"ur Anorganische  Chemie
Johannisallee 29
D-04103 Leipzig
Germany
;
_publ_contact_author_email Krautscheid@rz.uni-leipzig.de
_publ_contact_author_fax 00493419736199
_publ_contact_author_name
;
Harald Krautscheid
;
_publ_contact_author_phone 00493419736172
_publ_section_title
;
 Solid-State Syntheses of Coordination Polymers by Thermal Conversion of
 Molecular Building Blocks and Polymeric Precursors
;
_journal_name_full 'Inorganic Chemistry'
_journal_page_first 6180
_journal_page_last 6189
_journal_paper_doi 10.1021/ic300235s
_journal_volume 51
_journal_year 2012
_chemical_formula_moiety 'C30 H28 Cd N8 O7'
_chemical_formula_sum 'C30 H28 Cd N8 O7'
_chemical_formula_weight 725.00
_chemical_name_systematic
;
 ?
;
_space_group_IT_number 2
_symmetry_cell_setting triclinic
_symmetry_Int_Tables_number 2
_symmetry_space_group_name_Hall '-P 1'
_symmetry_space_group_name_H-M 'P -1'
_atom_sites_solution_hydrogens geom
_atom_sites_solution_primary direct
_atom_sites_solution_secondary difmap
_audit_creation_method SHELXL-97
_cell_angle_alpha 77.412(14)
_cell_angle_beta 71.001(13)
_cell_angle_gamma 73.416(13)
_cell_formula_units_Z 1
_cell_length_a 7.7924(13)
_cell_length_b 9.3571(17)
_cell_length_c 11.695(2)
_cell_measurement_reflns_used 5917
_cell_measurement_temperature 213(2)
_cell_measurement_theta_max 25.00
_cell_measurement_theta_min 1.65
_cell_volume 765.4(2)
_computing_cell_refinement 'STOE X-AREA'
_computing_data_collection 'STOE X-AREA'
_computing_data_reduction 'STOE X-AREA, STOE X-RED'
_computing_molecular_graphics 'DIAMOND 3.2'
_computing_publication_material 'WinGX publication routines (Farrugia, 1999)'
_computing_structure_refinement 'SHELXL-97 Sheldrick, G. M. (2008) Acta Cryst.'
_computing_structure_solution 'SHELXS-97 Sheldrick, G. M. (2008) Acta Cryst.'
_diffrn_ambient_temperature 213(2)
_diffrn_detector_area_resol_mean 6.67
_diffrn_measured_fraction_theta_full 0.943
_diffrn_measured_fraction_theta_max 0.943
_diffrn_measurement_device_type 'STOE IPDS-I'
_diffrn_measurement_method '\w scans'
_diffrn_radiation_monochromator graphite
_diffrn_radiation_source 'fine-focus sealed tube'
_diffrn_radiation_type MoK\a
_diffrn_radiation_wavelength 0.71073
_diffrn_reflns_av_R_equivalents 0.0292
_diffrn_reflns_av_sigmaI/netI 0.0451
_diffrn_reflns_limit_h_max 8
_diffrn_reflns_limit_h_min -8
_diffrn_reflns_limit_k_max 10
_diffrn_reflns_limit_k_min -11
_diffrn_reflns_limit_l_max 13
_diffrn_reflns_limit_l_min -13
_diffrn_reflns_number 5489
_diffrn_reflns_theta_full 25.00
_diffrn_reflns_theta_max 25.00
_diffrn_reflns_theta_min 1.65
_diffrn_standards_number none
_exptl_absorpt_coefficient_mu 0.774
_exptl_absorpt_correction_T_max 0.9342
_exptl_absorpt_correction_T_min 0.8022
_exptl_absorpt_correction_type numerical
_exptl_absorpt_process_details 'STOE X-Red'
_exptl_crystal_colour colourless
_exptl_crystal_density_diffrn 1.573
_exptl_crystal_description needle
_exptl_crystal_F_000 368
_exptl_crystal_size_max 0.31
_exptl_crystal_size_mid 0.13
_exptl_crystal_size_min 0.11
_refine_diff_density_max 1.314
_refine_diff_density_min -0.267
_refine_diff_density_rms 0.103
_refine_ls_extinction_method none
_refine_ls_goodness_of_fit_ref 1.066
_refine_ls_hydrogen_treatment mixed
_refine_ls_matrix_type full
_refine_ls_number_parameters 221
_refine_ls_number_reflns 2546
_refine_ls_number_restraints 3
_refine_ls_restrained_S_all 1.065
_refine_ls_R_factor_all 0.0352
_refine_ls_R_factor_gt 0.0309
_refine_ls_shift/su_max 0.000
_refine_ls_shift/su_mean 0.000
_refine_ls_structure_factor_coef Fsqd
_refine_ls_weighting_details 'calc w=1/[\s^2^(Fo^2^)+(0.0497P)^2^+0.0000P] where P=(Fo^2^+2Fc^2^)/3'
_refine_ls_weighting_scheme calc
_refine_ls_wR_factor_gt 0.0788
_refine_ls_wR_factor_ref 0.0818
_reflns_number_gt 2352
_reflns_number_total 2546
_reflns_threshold_expression >2sigma(I)
_cod_data_source_file ic300235s_si_002_6.cif
_cod_data_source_block compound_3
_cod_original_cell_volume 765.3(2)
_cod_database_code 4329343

loop_
_symmetry_equiv_pos_as_xyz
'x, y, z'
'-x, -y, -z'

loop_
_atom_site_label
_atom_site_type_symbol
_atom_site_fract_x
_atom_site_fract_y
_atom_site_fract_z
_atom_site_U_iso_or_equiv
_atom_site_adp_type
_atom_site_occupancy
_atom_site_symmetry_multiplicity
_atom_site_calc_flag
_atom_site_refinement_flags
C1 C 0.6073(5) 0.6454(3) 0.0487(3) 0.0280(7) Uani 1 1 d .
C2 C 0.6222(5) 0.5105(3) 0.1463(3) 0.0260(7) Uani 1 1 d .
C3 C 0.7988(5) 0.4308(4) 0.1551(3) 0.0334(8) Uani 1 1 d .
H3 H 0.9053 0.4592 0.0991 0.040 Uiso 1 1 calc R
C4 C 0.8185(5) 0.3101(4) 0.2455(3) 0.0331(8) Uani 1 1 d .
H4 H 0.9376 0.2581 0.2532 0.040 Uiso 1 1 calc R
C5 C 0.6611(5) 0.2668(3) 0.3247(3) 0.0259(7) Uani 1 1 d .
C6 C 0.4848(5) 0.3436(4) 0.3174(3) 0.0308(8) Uani 1 1 d .
H6 H 0.3789 0.3129 0.3719 0.037 Uiso 1 1 calc R
C7 C 0.4666(5) 0.4667(4) 0.2285(3) 0.0305(8) Uani 1 1 d .
H7 H 0.3469 0.5214 0.2237 0.037 Uiso 1 1 calc R
C8 C 0.5580(7) 0.2661(4) 0.6021(3) 0.0471(11) Uani 1 1 d .
H8A H 0.5613 0.2399 0.6864 0.071 Uiso 1 1 calc R
H8B H 0.4293 0.2979 0.5995 0.071 Uiso 1 1 calc R
H8C H 0.6203 0.3475 0.5630 0.071 Uiso 1 1 calc R
C9 C 0.6544(6) 0.1329(4) 0.5370(3) 0.0321(8) Uani 1 1 d .
C10 C 0.7802(5) -0.0081(3) 0.3918(3) 0.0270(7) Uani 1 1 d .
C11 C 0.8337(5) -0.0597(3) 0.2724(3) 0.0260(7) Uani 1 1 d .
C12 C 0.9994(6) -0.1621(4) 0.2304(3) 0.0358(8) Uani 1 1 d .
H12 H 1.0853 -0.1980 0.2767 0.043 Uiso 1 1 calc R
C13 C 1.0372(6) -0.2110(4) 0.1199(4) 0.0393(9) Uani 1 1 d .
H13 H 1.1493 -0.2802 0.0896 0.047 Uiso 1 1 calc R
C14 C 0.9079(5) -0.1565(4) 0.0549(3) 0.0328(8) Uani 1 1 d .
H14 H 0.9349 -0.1898 -0.0207 0.039 Uiso 1 1 calc R
C15 C 0.7115(5) -0.0103(3) 0.1998(3) 0.0267(7) Uani 1 1 d .
H15 H 0.5996 0.0604 0.2274 0.032 Uiso 1 1 calc R
Cd1 Cd 0.5000 0.0000 0.0000 0.02474(13) Uani 1 2 d S
N1 N 0.6871(4) 0.1362(3) 0.4145(2) 0.0265(6) Uani 1 1 d .
N2 N 0.7208(5) -0.0025(3) 0.5854(2) 0.0359(7) Uani 1 1 d .
N3 N 0.8013(5) -0.0928(3) 0.4933(3) 0.0332(7) Uani 1 1 d .
N4 N 0.7446(4) -0.0579(3) 0.0938(2) 0.0270(6) Uani 1 1 d .
O1 O 0.4748(4) 0.7577(2) 0.0779(2) 0.0336(6) Uani 1 1 d .
O2 O 0.7301(4) 0.6369(3) -0.0512(2) 0.0384(6) Uani 1 1 d .
O3 O 0.2805(4) 0.0915(3) 0.1697(2) 0.0316(6) Uani 1 1 d D
O4 O 0.9593(10) 0.3835(7) 0.4642(8) 0.0651(19) Uani 0.50 1 d P
H3A H 0.275(9) 0.068(6) 0.243(2) 0.078 Uiso 1 1 d D
H3B H 0.278(9) 0.182(3) 0.153(5) 0.078 Uiso 1 1 d D

loop_
_atom_site_aniso_label
_atom_site_aniso_U_11
_atom_site_aniso_U_22
_atom_site_aniso_U_33
_atom_site_aniso_U_23
_atom_site_aniso_U_13
_atom_site_aniso_U_12
C1 0.034(2) 0.0229(15) 0.0282(17) 0.0020(13) -0.0137(15) -0.0075(14)
C2 0.033(2) 0.0216(15) 0.0223(15) -0.0025(12) -0.0092(13) -0.0041(13)
C3 0.028(2) 0.0342(18) 0.0279(17) 0.0044(14) -0.0013(14) -0.0050(14)
C4 0.026(2) 0.0332(18) 0.0313(18) 0.0032(14) -0.0063(14) -0.0003(14)
C5 0.036(2) 0.0207(15) 0.0198(15) -0.0014(11) -0.0088(13) -0.0049(13)
C6 0.027(2) 0.0326(17) 0.0300(17) 0.0015(13) -0.0050(14) -0.0096(14)
C7 0.025(2) 0.0284(16) 0.0355(18) 0.0005(13) -0.0106(14) -0.0043(13)
C8 0.073(3) 0.040(2) 0.0246(18) -0.0064(15) -0.0086(18) -0.0113(19)
C9 0.042(2) 0.0334(18) 0.0202(15) -0.0006(13) -0.0078(14) -0.0110(15)
C10 0.032(2) 0.0255(16) 0.0239(16) 0.0018(12) -0.0110(13) -0.0071(13)
C11 0.029(2) 0.0244(15) 0.0239(15) 0.0002(12) -0.0080(13) -0.0068(13)
C12 0.036(2) 0.0372(19) 0.0362(19) -0.0045(15) -0.0197(16) -0.0003(15)
C13 0.034(2) 0.0394(19) 0.042(2) -0.0130(16) -0.0162(17) 0.0066(16)
C14 0.032(2) 0.0379(18) 0.0278(17) -0.0098(14) -0.0077(14) -0.0039(15)
C15 0.028(2) 0.0257(15) 0.0245(16) -0.0028(12) -0.0080(13) -0.0033(13)
Cd1 0.0287(2) 0.02368(18) 0.01926(18) -0.00055(12) -0.00939(13) -0.00085(13)
N1 0.0360(18) 0.0237(13) 0.0178(12) 0.0015(10) -0.0091(11) -0.0054(11)
N2 0.053(2) 0.0337(15) 0.0209(14) 0.0032(11) -0.0142(13) -0.0117(14)
N3 0.046(2) 0.0300(14) 0.0240(14) 0.0021(11) -0.0147(13) -0.0072(13)
N4 0.0296(18) 0.0284(14) 0.0233(13) -0.0021(10) -0.0102(11) -0.0053(11)
O1 0.0320(15) 0.0248(11) 0.0363(13) 0.0055(9) -0.0089(10) -0.0029(10)
O2 0.0454(17) 0.0330(13) 0.0257(12) 0.0045(10) -0.0057(11) -0.0033(11)
O3 0.0394(16) 0.0311(12) 0.0180(11) 0.0005(9) -0.0076(10) -0.0018(10)
O4 0.056(5) 0.044(3) 0.105(6) -0.009(3) -0.050(4) 0.005(3)

loop_
_atom_type_symbol
_atom_type_description
_atom_type_scat_dispersion_real
_atom_type_scat_dispersion_imag
_atom_type_scat_source
C C 0.0033 0.0016 'International Tables Vol C Tables 4.2.6.8 and 6.1.1.4'
H H 0.0000 0.0000 'International Tables Vol C Tables 4.2.6.8 and 6.1.1.4'
Cd Cd -0.8075 1.2024 'International Tables Vol C Tables 4.2.6.8 and 6.1.1.4'
N N 0.0061 0.0033 'International Tables Vol C Tables 4.2.6.8 and 6.1.1.4'
O O 0.0106 0.0060 'International Tables Vol C Tables 4.2.6.8 and 6.1.1.4'

loop_
_geom_angle_atom_site_label_1
_geom_angle_atom_site_label_2
_geom_angle_atom_site_label_3
_geom_angle
_geom_angle_site_symmetry_1
_geom_angle_site_symmetry_3
O2 C1 O1 126.4(3) . .
O2 C1 C2 117.0(3) . .
O1 C1 C2 116.5(3) . .
C7 C2 C3 119.3(3) . .
C7 C2 C1 122.2(3) . .
C3 C2 C1 118.4(3) . .
C4 C3 C2 120.3(3) . .
C4 C3 H3 119.9 . .
C2 C3 H3 119.9 . .
C3 C4 C5 119.2(3) . .
C3 C4 H4 120.4 . .
C5 C4 H4 120.4 . .
C6 C5 C4 121.5(3) . .
C6 C5 N1 120.7(3) . .
C4 C5 N1 117.8(3) . .
C5 C6 C7 118.8(3) . .
C5 C6 H6 120.6 . .
C7 C6 H6 120.6 . .
C6 C7 C2 120.8(3) . .
C6 C7 H7 119.6 . .
C2 C7 H7 119.6 . .
C9 C8 H8A 109.5 . .
C9 C8 H8B 109.5 . .
H8A C8 H8B 109.5 . .
C9 C8 H8C 109.5 . .
H8A C8 H8C 109.5 . .
H8B C8 H8C 109.5 . .
N2 C9 N1 109.7(3) . .
N2 C9 C8 126.4(3) . .
N1 C9 C8 123.9(3) . .
N3 C10 N1 109.8(3) . .
N3 C10 C11 125.7(3) . .
N1 C10 C11 124.3(3) . .
C12 C11 C15 117.9(3) . .
C12 C11 C10 122.3(3) . .
C15 C11 C10 119.8(3) . .
C13 C12 C11 119.3(3) . .
C13 C12 H12 120.4 . .
C11 C12 H12 120.4 . .
C14 C13 C12 118.7(3) . .
C14 C13 H13 120.6 . .
C12 C13 H13 120.6 . .
N4 C14 C13 123.4(3) . .
N4 C14 H14 118.3 . .
C13 C14 H14 118.3 . .
N4 C15 C11 123.6(3) . .
N4 C15 H15 118.2 . .
C11 C15 H15 118.2 . .
O1 Cd1 O1 180.0 1_545 2_665
O1 Cd1 O3 88.01(9) 1_545 2_655
O1 Cd1 O3 91.99(9) 2_665 2_655
O1 Cd1 O3 91.99(9) 1_545 .
O1 Cd1 O3 88.01(9) 2_665 .
O3 Cd1 O3 180.00(17) 2_655 .
O1 Cd1 N4 95.22(9) 1_545 2_655
O1 Cd1 N4 84.78(9) 2_665 2_655
O3 Cd1 N4 92.37(9) 2_655 2_655
O3 Cd1 N4 87.63(9) . 2_655
O1 Cd1 N4 84.78(9) 1_545 .
O1 Cd1 N4 95.22(9) 2_665 .
O3 Cd1 N4 87.63(9) 2_655 .
O3 Cd1 N4 92.37(9) . .
N4 Cd1 N4 180.00(10) 2_655 .
C9 N1 C10 105.2(3) . .
C9 N1 C5 127.5(3) . .
C10 N1 C5 126.5(3) . .
C9 N2 N3 108.1(3) . .
C10 N3 N2 107.2(3) . .
C15 N4 C14 117.1(3) . .
C15 N4 Cd1 119.3(2) . .
C14 N4 Cd1 122.8(2) . .
C1 O1 Cd1 122.3(2) . 1_565
Cd1 O3 H3A 131(4) . .
Cd1 O3 H3B 101(4) . .
H3A O3 H3B 107(4) . .

loop_
_geom_bond_atom_site_label_1
_geom_bond_atom_site_label_2
_geom_bond_distance
_geom_bond_site_symmetry_2
C1 O2 1.247(4) .
C1 O1 1.264(4) .
C1 C2 1.512(4) .
C2 C7 1.384(5) .
C2 C3 1.390(5) .
C3 C4 1.379(5) .
C3 H3 0.9400 .
C4 C5 1.381(5) .
C4 H4 0.9400 .
C5 C6 1.377(5) .
C5 N1 1.440(4) .
C6 C7 1.382(5) .
C6 H6 0.9400 .
C7 H7 0.9400 .
C8 C9 1.485(5) .
C8 H8A 0.9700 .
C8 H8B 0.9700 .
C8 H8C 0.9700 .
C9 N2 1.303(5) .
C9 N1 1.365(4) .
C10 N3 1.306(4) .
C10 N1 1.375(4) .
C10 C11 1.469(5) .
C11 C12 1.383(5) .
C11 C15 1.394(5) .
C12 C13 1.377(5) .
C12 H12 0.9400 .
C13 C14 1.375(5) .
C13 H13 0.9400 .
C14 N4 1.347(5) .
C14 H14 0.9400 .
C15 N4 1.330(4) .
C15 H15 0.9400 .
Cd1 O1 2.290(2) 1_545
Cd1 O1 2.290(2) 2_665
Cd1 O3 2.300(2) 2_655
Cd1 O3 2.300(2) .
Cd1 N4 2.375(3) 2_655
Cd1 N4 2.375(3) .
N2 N3 1.386(4) .
O1 Cd1 2.290(2) 1_565
O3 H3A 0.827(19) .
O3 H3B 0.823(19) .
